data_4342036
loop_
_publ_author_name
'Unruh, Daniel K.'
'de Groot, Joshua'
'Fairley, Melissa'
'Libo, Anna'
'Miller, Samuel'
'Forbes, Tori Z.'

_publ_section_title
;
 Interplay of Condensation and Chelation in Binary and Ternary Th(IV)
 Systems.
;
_journal_issue 4
_journal_name_full 'Inorganic chemistry'
_journal_page_first 1395
_journal_page_last 1404
_journal_paper_doi 10.1021/ic502313y
_journal_volume 54
_journal_year 2015
_chemical_formula_moiety 'C9 H15 N2 O10 Th'
_chemical_formula_sum 'C9 H15 N2 O10 Th'
_chemical_formula_weight 543.26
_chemical_name_systematic
;
 ?
;
_space_group_IT_number 2
_symmetry_cell_setting triclinic
_symmetry_Int_Tables_number 2
_symmetry_space_group_name_Hall '-P 1'
_symmetry_space_group_name_H-M 'P -1'
_atom_sites_solution_hydrogens mixed
_atom_sites_solution_primary direct
_atom_sites_solution_secondary difmap
_audit_creation_date 2014-09-02T16:26:59-00:00
_audit_creation_method 'WinGX routine CIF_UPDATE'
_cell_angle_alpha 92.821(3)
_cell_angle_beta 107.049(3)
_cell_angle_gamma 96.058(3)
_cell_formula_units_Z 2
_cell_length_a 8.5608(8)
_cell_length_b 9.0331(9)
_cell_length_c 11.1343(12)
_cell_measurement_reflns_used 9959
_cell_measurement_temperature 210(2)
_cell_measurement_theta_max 27.01
_cell_measurement_theta_min 2.28
_cell_volume 815.67(14)
_computing_cell_refinement 'APEX2 (Bruker AXS, 2006)'
_computing_data_collection 'Collect (Nonius BV, 1997-2000)'
_computing_data_reduction 'APEX2 (Bruker AXS, 2006)'
_computing_molecular_graphics 'CrystalMaker v2.5.0'
_computing_structure_refinement 'SHELXL-2014 (Sheldrick, 2014)'
_computing_structure_solution 'SHELXL-2013 (Sheldrick, 2013)'
_diffrn_ambient_temperature 210(2)
_diffrn_measured_fraction_theta_full 0.997
_diffrn_measured_fraction_theta_max 0.997
_diffrn_measurement_device_type KappaCCD
_diffrn_measurement_method 'CCD phi and omega scans'
_diffrn_radiation_monochromator graphite
_diffrn_radiation_type MoK\a
_diffrn_radiation_wavelength 0.71073
_diffrn_reflns_av_R_equivalents 0.0296
_diffrn_reflns_Laue_measured_fraction_full 0.997
_diffrn_reflns_Laue_measured_fraction_max 0.997
_diffrn_reflns_limit_h_max 10
_diffrn_reflns_limit_h_min -10
_diffrn_reflns_limit_k_max 11
_diffrn_reflns_limit_k_min -11
_diffrn_reflns_limit_l_max 14
_diffrn_reflns_limit_l_min -14
_diffrn_reflns_number 20229
_diffrn_reflns_point_group_measured_fraction_full 0.997
_diffrn_reflns_point_group_measured_fraction_max 0.997
_diffrn_reflns_theta_full 25.242
_diffrn_reflns_theta_max 27.033
_diffrn_reflns_theta_min 2.851
_exptl_absorpt_coefficient_mu 9.189
_exptl_absorpt_correction_T_max 0.7455
_exptl_absorpt_correction_T_min 0.4750
_exptl_absorpt_correction_type multi-scan
_exptl_absorpt_process_details SADABS
_exptl_crystal_colour colorless
_exptl_crystal_density_diffrn 2.212
_exptl_crystal_description block
_exptl_crystal_F_000 506
_exptl_crystal_size_max 0.22
_exptl_crystal_size_mid 0.19
_exptl_crystal_size_min 0.10
_refine_diff_density_max 0.979
_refine_diff_density_min -0.587
_refine_diff_density_rms 0.094
_refine_ls_extinction_method none
_refine_ls_goodness_of_fit_ref 1.073
_refine_ls_hydrogen_treatment mixed
_refine_ls_matrix_type full
_refine_ls_number_parameters 205
_refine_ls_number_reflns 3560
_refine_ls_number_restraints 3
_refine_ls_restrained_S_all 1.077
_refine_ls_R_factor_all 0.0142
_refine_ls_R_factor_gt 0.0131
_refine_ls_shift/su_max 0.003
_refine_ls_shift/su_mean 0
_refine_ls_structure_factor_coef Fsqd
_refine_ls_weighting_details 'w=1/[\s^2^(Fo^2^)+(0.0198P)^2^+0.6794P] where P=(Fo^2^+2Fc^2^)/3'
_refine_ls_weighting_scheme calc
_refine_ls_wR_factor_gt 0.0371
_refine_ls_wR_factor_ref 0.0377
_reflns_number_gt 3430
_reflns_number_total 3560
_reflns_threshold_expression 'I > 2\s(I)'
_cod_data_source_file ic502313y_si_003.cif
_cod_data_source_block Thntp
_cod_depositor_comments 'Adding full bibliography for 4342033--4342037.cif.'
_cod_database_code 4342036

loop_
_symmetry_equiv_pos_as_xyz
'x, y, z'
'-x, -y, -z'

loop_
_atom_site_label
_atom_site_type_symbol
_atom_site_fract_x
_atom_site_fract_y
_atom_site_fract_z
_atom_site_U_iso_or_equiv
_atom_site_adp_type
_atom_site_occupancy
_atom_site_calc_flag
Th1 Th 0.85917(2) 0.70982(2) -0.07543(2) 0.01612(4) Uani 1 d
O1 O 0.6212(3) 0.8695(2) -0.1577(2) 0.0291(4) Uani 1 d
O2 O 0.8501(3) 0.5961(2) 0.11735(19) 0.0282(4) Uani 1 d
O3 O 0.8349(2) 0.8911(2) 0.09017(18) 0.0223(4) Uani 1 d
O4 O 0.2285(2) 0.5504(2) 0.1206(2) 0.0290(4) Uani 1 d
O5 O 1.0367(2) 1.0793(2) 0.1542(2) 0.0261(4) Uani 1 d
O6 O 0.1283(2) 0.7620(2) 0.0704(2) 0.0291(5) Uani 1 d
O7 O 0.9571(3) 0.3879(2) 0.1748(2) 0.0310(5) Uani 1 d
O8 O 0.5603(2) 0.6728(2) -0.0704(2) 0.0334(5) Uani 1 d
O9 O 0.7117(3) 0.6583(3) -0.3042(2) 0.0419(6) Uani 1 d
H9C H 0.707(5) 0.568(2) -0.353(3) 0.05 Uiso 1 d
H9D H 0.658(4) 0.727(3) -0.357(3) 0.05 Uiso 1 d
O10 O 0.3786(3) 0.8254(3) -0.1325(3) 0.0513(7) Uani 1 d
N1 N 0.7134(3) 0.7538(2) 0.2737(2) 0.0192(4) Uani 1 d
H1 H 0.7328 0.7426 0.1914 0.023 Uiso 1 calc
N2 N 0.5151(3) 0.7915(3) -0.1216(3) 0.0299(6) Uani 1 d
C1 C 0.7479(3) 0.9175(3) 0.3170(3) 0.0240(6) Uani 1 d
H1A H 0.7513 0.9293 0.4048 0.029 Uiso 1 calc
H1B H 0.6575 0.9671 0.2688 0.029 Uiso 1 calc
C2 C 0.2444(3) 0.6893(3) 0.1193(3) 0.0210(5) Uani 1 d
C3 C 0.8297(4) 0.5065(3) 0.3089(3) 0.0252(6) Uani 1 d
H3A H 0.9018 0.4556 0.3735 0.03 Uiso 1 calc
H3B H 0.7193 0.454 0.2897 0.03 Uiso 1 calc
C4 C 0.8841(3) 0.4963(3) 0.1921(3) 0.0217(5) Uani 1 d
C5 C 0.8299(3) 0.6652(3) 0.3619(3) 0.0247(6) Uani 1 d
H5A H 0.8007 0.6608 0.4396 0.03 Uiso 1 calc
H5B H 0.9406 0.7173 0.3825 0.03 Uiso 1 calc
C6 C 0.9082(3) 0.9949(3) 0.3037(3) 0.0266(6) Uani 1 d
H6A H 0.9195 1.0991 0.3341 0.032 Uiso 1 calc
H6B H 0.9987 0.951 0.3584 0.032 Uiso 1 calc
C7 C 0.9260(3) 0.9881(3) 0.1726(3) 0.0202(5) Uani 1 d
C8 C 0.5373(3) 0.6892(3) 0.2561(3) 0.0254(6) Uani 1 d
H8A H 0.5194 0.5879 0.2171 0.03 Uiso 1 calc
H8B H 0.5203 0.6841 0.3383 0.03 Uiso 1 calc
C9 C 0.4123(3) 0.7775(3) 0.1767(3) 0.0254(6) Uani 1 d
H9A H 0.4524 0.8146 0.1095 0.03 Uiso 1 calc
H9B H 0.4017 0.8632 0.2284 0.03 Uiso 1 calc

loop_
_atom_site_aniso_label
_atom_site_aniso_U_11
_atom_site_aniso_U_22
_atom_site_aniso_U_33
_atom_site_aniso_U_23
_atom_site_aniso_U_13
_atom_site_aniso_U_12
Th1 0.01345(6) 0.01086(5) 0.02404(6) 0.00101(4) 0.00565(4) 0.00169(3)
O1 0.0237(10) 0.0216(10) 0.0419(12) 0.0077(9) 0.0078(9) 0.0061(8)
O2 0.0365(12) 0.0228(10) 0.0302(11) 0.0071(8) 0.0153(9) 0.0083(9)
O3 0.0205(9) 0.0161(9) 0.0300(10) -0.0027(7) 0.0084(8) 0.0009(7)
O4 0.0252(10) 0.0143(9) 0.0454(13) -0.0015(8) 0.0093(9) -0.0019(8)
O5 0.0242(10) 0.0162(9) 0.0395(12) 0.0048(8) 0.0125(9) -0.0002(8)
O6 0.0174(10) 0.0261(10) 0.0401(12) 0.0025(9) 0.0019(9) 0.0050(8)
O7 0.0323(11) 0.0217(10) 0.0484(13) 0.0040(9) 0.0238(10) 0.0100(8)
O8 0.0212(10) 0.0212(10) 0.0592(15) 0.0105(10) 0.0129(10) 0.0037(8)
O9 0.0534(15) 0.0347(13) 0.0313(12) -0.0019(10) -0.0008(11) 0.0186(11)
O10 0.0271(12) 0.0584(17) 0.076(2) 0.0224(14) 0.0182(13) 0.0249(12)
N1 0.0144(10) 0.0170(11) 0.0259(11) -0.0008(9) 0.0061(9) 0.0016(8)
N2 0.0221(13) 0.0247(12) 0.0416(15) 0.0030(11) 0.0063(11) 0.0073(10)
C1 0.0214(13) 0.0175(12) 0.0323(15) -0.0052(11) 0.0093(11) -0.0010(10)
C2 0.0165(12) 0.0187(12) 0.0270(14) -0.0012(10) 0.0061(11) 0.0005(10)
C3 0.0258(14) 0.0250(14) 0.0292(14) 0.0075(11) 0.0115(12) 0.0108(11)
C4 0.0185(12) 0.0182(12) 0.0296(14) 0.0020(10) 0.0090(11) 0.0023(10)
C5 0.0199(13) 0.0273(14) 0.0263(14) 0.0014(11) 0.0045(11) 0.0075(11)
C6 0.0206(14) 0.0257(14) 0.0300(15) -0.0033(11) 0.0061(11) -0.0056(11)
C7 0.0175(12) 0.0134(11) 0.0307(14) 0.0030(10) 0.0073(11) 0.0060(9)
C8 0.0145(12) 0.0223(13) 0.0385(16) 0.0082(12) 0.0068(11) -0.0004(10)
C9 0.0163(13) 0.0159(12) 0.0406(16) 0.0035(11) 0.0043(12) -0.0002(10)

loop_
_atom_type_symbol
_atom_type_description
_atom_type_scat_dispersion_real
_atom_type_scat_dispersion_imag
_atom_type_scat_source
C C 0.0033 0.0016 'International Tables Vol C Tables 4.2.6.8 and 6.1.1.4'
H H 0 0 'International Tables Vol C Tables 4.2.6.8 and 6.1.1.4'
N N 0.0061 0.0033 'International Tables Vol C Tables 4.2.6.8 and 6.1.1.4'
O O 0.0106 0.006 'International Tables Vol C Tables 4.2.6.8 and 6.1.1.4'
Th Th -7.24 8.8979 'International Tables Vol C Tables 4.2.6.8 and 6.1.1.4'

loop_
_geom_angle_atom_site_label_1
_geom_angle_atom_site_label_2
_geom_angle_atom_site_label_3
_geom_angle
_geom_angle_site_symmetry_1
_geom_angle_site_symmetry_3
O5 Th1 O4 143.38(8) 2_775 2_665
O5 Th1 O6 79.04(7) 2_775 1_655
O4 Th1 O6 112.37(7) 2_665 1_655
O5 Th1 O7 77.39(7) 2_775 2_765
O4 Th1 O7 73.48(7) 2_665 2_765
O6 Th1 O7 73.20(8) 1_655 2_765
O5 Th1 O2 144.11(7) 2_775 .
O4 Th1 O2 70.08(7) 2_665 .
O6 Th1 O2 73.07(7) 1_655 .
O7 Th1 O2 114.37(7) 2_765 .
O5 Th1 O3 84.36(7) 2_775 .
O4 Th1 O3 131.80(7) 2_665 .
O6 Th1 O3 74.45(7) 1_655 .
O7 Th1 O3 145.25(7) 2_765 .
O2 Th1 O3 66.85(6) . .
O5 Th1 O9 79.29(8) 2_775 .
O4 Th1 O9 70.99(8) 2_665 .
O6 Th1 O9 142.13(8) 1_655 .
O7 Th1 O9 72.00(8) 2_765 .
O2 Th1 O9 136.13(8) . .
O3 Th1 O9 133.27(7) . .
O5 Th1 O8 121.34(7) 2_775 .
O4 Th1 O8 74.25(7) 2_665 .
O6 Th1 O8 138.20(8) 1_655 .
O7 Th1 O8 142.40(8) 2_765 .
O2 Th1 O8 71.06(7) . .
O3 Th1 O8 72.25(7) . .
O9 Th1 O8 79.66(9) . .
O5 Th1 O1 71.99(7) 2_775 .
O4 Th1 O1 112.59(7) 2_665 .
O6 Th1 O1 133.56(7) 1_655 .
O7 Th1 O1 131.40(7) 2_765 .
O2 Th1 O1 112.61(7) . .
O3 Th1 O1 67.38(7) . .
O9 Th1 O1 65.96(7) . .
O8 Th1 O1 49.42(6) . .
O5 Th1 N2 96.44(7) 2_775 .
O4 Th1 N2 94.20(7) 2_665 .
O6 Th1 N2 141.31(7) 1_655 .
O7 Th1 N2 143.88(8) 2_765 .
O2 Th1 N2 91.61(7) . .
O3 Th1 N2 66.86(7) . .
O9 Th1 N2 71.88(8) . .
O8 Th1 N2 24.90(7) . .
O1 Th1 N2 24.54(7) . .
N2 O1 Th1 96.82(15) . .
C4 O2 Th1 151.15(18) . .
C7 O3 Th1 138.61(17) . .
C2 O4 Th1 165.1(2) . 2_665
C7 O5 Th1 155.57(18) . 2_775
C2 O6 Th1 136.75(18) . 1_455
C4 O7 Th1 147.19(19) . 2_765
N2 O8 Th1 97.73(16) . .
Th1 O9 H9C 125(2) . .
Th1 O9 H9D 126(2) . .
H9C O9 H9D 109(3) . .
C1 N1 C5 111.3(2) . .
C1 N1 C8 113.1(2) . .
C5 N1 C8 110.1(2) . .
C1 N1 H1 107.3 . .
C5 N1 H1 107.3 . .
C8 N1 H1 107.3 . .
O10 N2 O1 123.1(3) . .
O10 N2 O8 121.0(3) . .
O1 N2 O8 115.9(2) . .
O10 N2 Th1 176.1(2) . .
O1 N2 Th1 58.64(13) . .
O8 N2 Th1 57.36(13) . .
N1 C1 C6 114.4(2) . .
N1 C1 H1A 108.7 . .
C6 C1 H1A 108.7 . .
N1 C1 H1B 108.7 . .
C6 C1 H1B 108.7 . .
H1A C1 H1B 107.6 . .
O4 C2 O6 123.8(3) . .
O4 C2 C9 119.4(2) . .
O6 C2 C9 116.8(2) . .
C4 C3 C5 114.6(2) . .
C4 C3 H3A 108.6 . .
C5 C3 H3A 108.6 . .
C4 C3 H3B 108.6 . .
C5 C3 H3B 108.6 . .
H3A C3 H3B 107.6 . .
O7 C4 O2 124.5(3) . .
O7 C4 C3 118.0(2) . .
O2 C4 C3 117.5(2) . .
N1 C5 C3 114.1(2) . .
N1 C5 H5A 108.7 . .
C3 C5 H5A 108.7 . .
N1 C5 H5B 108.7 . .
C3 C5 H5B 108.7 . .
H5A C5 H5B 107.6 . .
C7 C6 C1 116.4(2) . .
C7 C6 H6A 108.2 . .
C1 C6 H6A 108.2 . .
C7 C6 H6B 108.2 . .
C1 C6 H6B 108.2 . .
H6A C6 H6B 107.3 . .
O3 C7 O5 123.9(3) . .
O3 C7 C6 119.2(2) . .
O5 C7 C6 116.9(2) . .
C9 C8 N1 113.7(2) . .
C9 C8 H8A 108.8 . .
N1 C8 H8A 108.8 . .
C9 C8 H8B 108.8 . .
N1 C8 H8B 108.8 . .
H8A C8 H8B 107.7 . .
C8 C9 C2 113.8(2) . .
C8 C9 H9A 108.8 . .
C2 C9 H9A 108.8 . .
C8 C9 H9B 108.8 . .
C2 C9 H9B 108.8 . .
H9A C9 H9B 107.7 . .

loop_
_geom_bond_atom_site_label_1
_geom_bond_atom_site_label_2
_geom_bond_distance
_geom_bond_site_symmetry_2
Th1 O5 2.3365(19) 2_775
Th1 O4 2.3735(19) 2_665
Th1 O6 2.3806(19) 1_655
Th1 O7 2.3860(19) 2_765
Th1 O2 2.443(2) .
Th1 O3 2.4747(18) .
Th1 O9 2.485(2) .
Th1 O8 2.563(2) .
Th1 O1 2.593(2) .
Th1 N2 3.016(2) .
O1 N2 1.261(3) .
O2 C4 1.256(3) .
O3 C7 1.255(3) .
O4 C2 1.249(3) .
O5 C7 1.258(3) .
O6 C2 1.254(3) .
O7 C4 1.252(3) .
O8 N2 1.282(3) .
O9 H9C 0.946(10) .
O9 H9D 0.938(10) .
O10 N2 1.212(3) .
N1 C1 1.504(3) .
N1 C5 1.507(3) .
N1 C8 1.510(3) .
N1 H1 0.98 .
C1 C6 1.523(4) .
C1 H1A 0.97 .
C1 H1B 0.97 .
C2 C9 1.509(4) .
C3 C4 1.507(4) .
C3 C5 1.523(4) .
C3 H3A 0.97 .
C3 H3B 0.97 .
C5 H5A 0.97 .
C5 H5B 0.97 .
C6 C7 1.511(4) .
C6 H6A 0.97 .
C6 H6B 0.97 .
C8 C9 1.503(4) .
C8 H8A 0.97 .
C8 H8B 0.97 .
C9 H9A 0.97 .
C9 H9B 0.97 .
